data_4324325
loop_
_publ_author_name
'Garam Park'
'Hojin Yang'
'Tae Ho Kim'
'Jineun Kim'

_publ_contact_author_address
; 
Department of Chemistry(BK21)and Research Institute of Natural Science 
Jinju 660-701, Republic of Korea 
;
_publ_contact_author_email jekim@gnu.ac.kr
_publ_contact_author_fax +82-55-758-5532
_publ_contact_author_name 'Jineun Kim'
_publ_contact_author_phone +82-55-751-6024
_publ_section_title
;
 Copper(I) Coordination Polymers of
 N,N'-Bis[3-(methylthio)propyl]pyromellitic Diimide: Crystal
 Transformation and Solvatochromism by Halogen-\p Interactions
;
_journal_name_full 'Inorganic Chemistry'
_journal_page_first 961
_journal_page_last 968
_journal_paper_doi 10.1021/ic101562p
_journal_volume 50
_journal_year 2011
_chemical_formula_sum 'C18 H20 N2 O4 S2'
_chemical_formula_weight 392.48
_chemical_name_systematic
;
 ?
;
_space_group_IT_number 2
_symmetry_cell_setting triclinic
_symmetry_space_group_name_Hall '-P 1'
_symmetry_space_group_name_H-M 'P -1'
_atom_sites_solution_hydrogens geom
_atom_sites_solution_primary direct
_atom_sites_solution_secondary difmap
_audit_creation_method SHELXTL
_cell_angle_alpha 70.822(2)
_cell_angle_beta 88.267(2)
_cell_angle_gamma 88.737(2)
_cell_formula_units_Z 3
_cell_length_a 5.1136(9)
_cell_length_b 14.397(3)
_cell_length_c 19.864(4)
_cell_measurement_reflns_used 4012
_cell_measurement_temperature 173(2)
_cell_measurement_theta_max 27.00
_cell_measurement_theta_min 1.09
_cell_volume 1380.5(5)
_computing_cell_refinement 'Bruker SMART'
_computing_data_collection 'Bruker SMART'
_computing_data_reduction 'Bruker SAINT'
_computing_molecular_graphics 'Bruker SHELXTL'
_computing_publication_material 'Bruker SHELXTL'
_computing_structure_refinement 'Bruker SHELXTL'
_computing_structure_solution 'Bruker SHELXTL'
_diffrn_ambient_temperature 173(2)
_diffrn_measured_fraction_theta_full 0.983
_diffrn_measured_fraction_theta_max 0.983
_diffrn_measurement_device_type 'CCD area detector'
_diffrn_measurement_method 'phi and omega scans'
_diffrn_radiation_monochromator graphite
_diffrn_radiation_source 'fine-focus sealed tube'
_diffrn_radiation_type MoK\a
_diffrn_radiation_wavelength 0.71073
_diffrn_reflns_av_R_equivalents 0.0437
_diffrn_reflns_av_sigmaI/netI 0.0795
_diffrn_reflns_limit_h_max 6
_diffrn_reflns_limit_h_min -6
_diffrn_reflns_limit_k_max 18
_diffrn_reflns_limit_k_min -18
_diffrn_reflns_limit_l_max 25
_diffrn_reflns_limit_l_min -24
_diffrn_reflns_number 11920
_diffrn_reflns_theta_full 27.00
_diffrn_reflns_theta_max 27.00
_diffrn_reflns_theta_min 1.09
_exptl_absorpt_coefficient_mu 0.316
_exptl_absorpt_correction_T_max 0.9844
_exptl_absorpt_correction_T_min 0.8581
_exptl_absorpt_correction_type multi-scan
_exptl_absorpt_process_details 'SADABS (Sheldrick, 1996)'
_exptl_crystal_colour colorless
_exptl_crystal_density_diffrn 1.416
_exptl_crystal_description plate
_exptl_crystal_F_000 618
_exptl_crystal_size_max 0.50
_exptl_crystal_size_mid 0.30
_exptl_crystal_size_min 0.05
_refine_diff_density_max 0.399
_refine_diff_density_min -0.371
_refine_diff_density_rms 0.104
_refine_ls_extinction_method none
_refine_ls_goodness_of_fit_ref 1.172
_refine_ls_hydrogen_treatment constr
_refine_ls_matrix_type full
_refine_ls_number_parameters 355
_refine_ls_number_reflns 5945
_refine_ls_number_restraints 0
_refine_ls_restrained_S_all 1.172
_refine_ls_R_factor_all 0.1229
_refine_ls_R_factor_gt 0.0813
_refine_ls_shift/su_max 0.001
_refine_ls_shift/su_mean <0.001
_refine_ls_structure_factor_coef Fsqd
_refine_ls_weighting_details 'calc w=1/[\s^2^(Fo^2^)+(0.0685P)^2^+1.1926P] where P=(Fo^2^+2Fc^2^)/3'
_refine_ls_weighting_scheme calc
_refine_ls_wR_factor_gt 0.1619
_refine_ls_wR_factor_ref 0.1804
_reflns_number_gt 4229
_reflns_number_total 5945
_reflns_threshold_expression I>2\s(I)
_cod_data_source_file ic101562p_si_002_1.cif
_cod_data_source_block L
_cod_original_cell_volume 1380.5(4)
_cod_database_code 4324325

loop_
_symmetry_equiv_pos_as_xyz
'x, y, z'
'-x, -y, -z'

loop_
_atom_site_label
_atom_site_type_symbol
_atom_site_fract_x
_atom_site_fract_y
_atom_site_fract_z
_atom_site_U_iso_or_equiv
_atom_site_adp_type
_atom_site_occupancy
_atom_site_symmetry_multiplicity
_atom_site_calc_flag
_atom_site_refinement_flags
S1 S 1.0816(2) 0.81661(8) 0.37690(6) 0.0335(3) Uani 1 1 d .
S2 S 0.5664(2) 0.13861(8) 1.40551(6) 0.0336(3) Uani 1 1 d .
S3 S 0.0900(2) 0.56808(9) 0.60921(6) 0.0391(3) Uani 1 1 d .
O1 O 0.6063(5) 1.10876(19) 0.12106(14) 0.0273(6) Uani 1 1 d .
O2 O 1.3205(5) 0.90231(19) 0.17920(14) 0.0255(6) Uani 1 1 d .
O3 O 0.0850(5) 0.2394(2) 1.13362(15) 0.0300(7) Uani 1 1 d .
O4 O 0.7944(5) 0.4394(2) 1.09655(15) 0.0309(7) Uani 1 1 d .
O5 O 0.1877(5) 0.2358(2) 0.83240(15) 0.0292(7) Uani 1 1 d .
O6 O 0.8858(5) 0.4424(2) 0.79276(15) 0.0313(7) Uani 1 1 d .
N1 N 0.9633(6) 1.0079(2) 0.16770(16) 0.0213(7) Uani 1 1 d .
N2 N 0.4370(6) 0.3385(2) 1.13303(17) 0.0249(7) Uani 1 1 d .
N3 N 0.5426(6) 0.3387(2) 0.79441(16) 0.0206(7) Uani 1 1 d .
C1 C 0.9195(10) 0.8289(4) 0.4554(2) 0.0475(13) Uani 1 1 d .
H1A H 0.8619 0.8972 0.4459 0.071 Uiso 1 1 calc R
H1B H 1.0411 0.8102 0.4950 0.071 Uiso 1 1 calc R
H1C H 0.7674 0.7858 0.4680 0.071 Uiso 1 1 calc R
C2 C 0.8160(8) 0.8524(3) 0.3156(2) 0.0278(9) Uani 1 1 d .
H2A H 0.8581 0.8305 0.2742 0.033 Uiso 1 1 calc R
H2B H 0.6563 0.8177 0.3395 0.033 Uiso 1 1 calc R
C3 C 0.7577(7) 0.9617(3) 0.2888(2) 0.0260(9) Uani 1 1 d .
H3A H 0.7408 0.9854 0.3302 0.031 Uiso 1 1 calc R
H3B H 0.5871 0.9728 0.2650 0.031 Uiso 1 1 calc R
C4 C 0.9620(7) 1.0221(3) 0.23731(19) 0.0229(8) Uani 1 1 d .
H4A H 0.9293 1.0926 0.2307 0.027 Uiso 1 1 calc R
H4B H 1.1368 1.0043 0.2583 0.027 Uiso 1 1 calc R
C5 C 0.7887(7) 1.0571(3) 0.1147(2) 0.0219(8) Uani 1 1 d .
C6 C 0.8757(7) 1.0336(2) 0.04959(19) 0.0191(8) Uani 1 1 d .
C7 C 1.0930(7) 0.9701(3) 0.06731(19) 0.0183(8) Uani 1 1 d .
C8 C 1.1494(7) 0.9527(3) 0.14418(19) 0.0196(8) Uani 1 1 d .
C10 C 0.7772(7) 1.0650(3) -0.01828(19) 0.0202(8) Uani 1 1 d .
H10 H 0.6298 1.1081 -0.0305 0.024 Uiso 1 1 calc R
C11 C 0.3046(9) 0.0577(3) 1.4068(2) 0.0371(11) Uani 1 1 d .
H11A H 0.1373 0.0891 1.4126 0.056 Uiso 1 1 calc R
H11B H 0.3261 -0.0037 1.4466 0.056 Uiso 1 1 calc R
H11C H 0.3068 0.0433 1.3618 0.056 Uiso 1 1 calc R
C12 C 0.4651(9) 0.2482(3) 1.3359(2) 0.0362(11) Uani 1 1 d .
H12A H 0.2776 0.2610 1.3439 0.043 Uiso 1 1 calc R
H12B H 0.5646 0.3045 1.3397 0.043 Uiso 1 1 calc R
C13 C 0.5029(8) 0.2440(3) 1.2609(2) 0.0283(9) Uani 1 1 d .
H13A H 0.4047 0.1879 1.2565 0.034 Uiso 1 1 calc R
H13B H 0.6906 0.2334 1.2517 0.034 Uiso 1 1 calc R
C14 C 0.4072(8) 0.3396(3) 1.2057(2) 0.0307(9) Uani 1 1 d .
H14A H 0.2203 0.3504 1.2157 0.037 Uiso 1 1 calc R
H14B H 0.5065 0.3953 1.2103 0.037 Uiso 1 1 calc R
C15 C 0.2709(7) 0.2868(3) 1.1037(2) 0.0236(8) Uani 1 1 d .
C16 C 0.3663(7) 0.3067(3) 1.0288(2) 0.0205(8) Uani 1 1 d .
C17 C 0.5816(7) 0.3684(3) 1.0172(2) 0.0210(8) Uani 1 1 d .
C18 C 0.6289(7) 0.3888(3) 1.0847(2) 0.0235(8) Uani 1 1 d .
C19 C 0.2698(7) 0.2742(3) 0.9762(2) 0.0222(8) Uani 1 1 d .
H19 H 0.1232 0.2323 0.9841 0.027 Uiso 1 1 calc R
C20 C 0.4031(7) 0.3075(3) 0.9113(2) 0.0216(8) Uani 1 1 d .
C21 C 0.6173(7) 0.3694(3) 0.8993(2) 0.0211(8) Uani 1 1 d .
C22 C 0.7150(7) 0.4026(3) 0.9517(2) 0.0210(8) Uani 1 1 d .
H22 H 0.8606 0.4450 0.9436 0.025 Uiso 1 1 calc R
C23 C 0.3538(7) 0.2867(3) 0.8440(2) 0.0241(9) Uani 1 1 d .
C24 C 0.7085(7) 0.3907(3) 0.8239(2) 0.0221(8) Uani 1 1 d .
C25 C 0.5768(7) 0.3358(3) 0.7216(2) 0.0237(8) Uani 1 1 d .
H25A H 0.5793 0.2663 0.7231 0.028 Uiso 1 1 calc R
H25B H 0.7481 0.3645 0.7019 0.028 Uiso 1 1 calc R
C26 C 0.3628(8) 0.3912(3) 0.6725(2) 0.0247(9) Uani 1 1 d .
H26A H 0.1939 0.3582 0.6895 0.030 Uiso 1 1 calc R
H26B H 0.4001 0.3883 0.6241 0.030 Uiso 1 1 calc R
C27 C 0.3375(8) 0.4980(3) 0.6686(2) 0.0277(9) Uani 1 1 d .
H27A H 0.5085 0.5300 0.6530 0.033 Uiso 1 1 calc R
H27B H 0.2971 0.5003 0.7171 0.033 Uiso 1 1 calc R
C28 C 0.2482(14) 0.5840(5) 0.5247(3) 0.081(2) Uani 1 1 d .
H28A H 0.4202 0.6134 0.5234 0.122 Uiso 1 1 calc R
H28B H 0.1412 0.6275 0.4867 0.122 Uiso 1 1 calc R
H28C H 0.2701 0.5200 0.5178 0.122 Uiso 1 1 calc R

loop_
_atom_site_aniso_label
_atom_site_aniso_U_11
_atom_site_aniso_U_22
_atom_site_aniso_U_33
_atom_site_aniso_U_23
_atom_site_aniso_U_13
_atom_site_aniso_U_12
S1 0.0390(6) 0.0324(6) 0.0266(6) -0.0069(5) 0.0008(5) 0.0081(5)
S2 0.0346(6) 0.0403(7) 0.0263(6) -0.0109(5) -0.0076(5) -0.0017(5)
S3 0.0356(6) 0.0348(6) 0.0412(7) -0.0056(5) -0.0027(5) 0.0116(5)
O1 0.0258(14) 0.0239(14) 0.0305(15) -0.0071(12) -0.0011(12) 0.0077(12)
O2 0.0238(14) 0.0233(15) 0.0271(15) -0.0049(12) -0.0093(12) 0.0065(12)
O3 0.0257(15) 0.0274(15) 0.0323(16) -0.0038(12) 0.0079(12) -0.0046(12)
O4 0.0314(16) 0.0267(15) 0.0367(17) -0.0127(13) -0.0020(13) -0.0066(13)
O5 0.0213(14) 0.0300(16) 0.0367(17) -0.0110(13) 0.0005(12) -0.0085(12)
O6 0.0238(15) 0.0340(16) 0.0362(17) -0.0115(13) 0.0071(13) -0.0105(13)
N1 0.0207(16) 0.0221(17) 0.0209(16) -0.0065(13) -0.0040(13) -0.0012(13)
N2 0.0286(18) 0.0228(17) 0.0217(17) -0.0050(14) -0.0015(14) 0.0002(14)
N3 0.0191(16) 0.0185(16) 0.0231(17) -0.0055(13) 0.0013(13) -0.0020(13)
C1 0.058(3) 0.062(3) 0.022(2) -0.014(2) -0.002(2) 0.004(3)
C2 0.032(2) 0.030(2) 0.024(2) -0.0131(18) 0.0037(17) -0.0104(18)
C3 0.021(2) 0.035(2) 0.024(2) -0.0127(18) -0.0028(16) 0.0051(17)
C4 0.025(2) 0.0189(19) 0.025(2) -0.0077(16) -0.0065(16) 0.0038(16)
C5 0.0205(19) 0.0181(19) 0.024(2) -0.0030(16) -0.0029(16) -0.0022(16)
C6 0.0168(18) 0.0125(17) 0.024(2) -0.0010(15) -0.0008(15) -0.0021(14)
C7 0.0148(17) 0.0141(18) 0.0204(19) 0.0022(14) -0.0007(14) -0.0013(14)
C8 0.0191(18) 0.0144(18) 0.024(2) -0.0047(15) -0.0006(15) -0.0018(15)
C10 0.0128(17) 0.0191(19) 0.025(2) -0.0023(15) -0.0053(15) 0.0024(14)
C11 0.037(3) 0.041(3) 0.035(3) -0.015(2) 0.001(2) -0.006(2)
C12 0.053(3) 0.027(2) 0.032(2) -0.0140(19) -0.003(2) 0.001(2)
C13 0.034(2) 0.025(2) 0.028(2) -0.0128(18) -0.0002(18) 0.0024(18)
C14 0.037(2) 0.025(2) 0.030(2) -0.0098(18) 0.0005(19) 0.0022(18)
C15 0.022(2) 0.0145(18) 0.031(2) -0.0032(16) -0.0014(17) 0.0024(16)
C16 0.0150(18) 0.0150(18) 0.027(2) -0.0005(15) -0.0009(15) 0.0023(14)
C17 0.0180(18) 0.0140(18) 0.029(2) -0.0038(15) -0.0026(16) 0.0019(14)
C18 0.021(2) 0.0171(19) 0.029(2) -0.0036(16) -0.0029(16) 0.0011(16)
C19 0.0190(19) 0.0166(19) 0.027(2) -0.0022(16) 0.0007(16) -0.0040(15)
C20 0.0174(18) 0.0160(18) 0.030(2) -0.0057(16) -0.0019(16) 0.0010(15)
C21 0.0169(18) 0.0168(18) 0.028(2) -0.0046(16) 0.0006(15) 0.0024(15)
C22 0.0172(18) 0.0147(18) 0.029(2) -0.0043(16) -0.0028(16) -0.0029(14)
C23 0.021(2) 0.0182(19) 0.029(2) -0.0026(16) -0.0015(16) 0.0032(16)
C24 0.0158(18) 0.0169(19) 0.033(2) -0.0080(16) 0.0019(16) 0.0025(15)
C25 0.022(2) 0.025(2) 0.026(2) -0.0102(17) 0.0032(16) 0.0008(16)
C26 0.026(2) 0.023(2) 0.024(2) -0.0072(17) -0.0016(17) -0.0010(16)
C27 0.024(2) 0.023(2) 0.034(2) -0.0070(18) 0.0014(17) -0.0013(17)
C28 0.114(6) 0.072(4) 0.036(3) 0.009(3) 0.009(3) 0.036(4)

loop_
_atom_type_symbol
_atom_type_description
_atom_type_scat_dispersion_real
_atom_type_scat_dispersion_imag
_atom_type_scat_source
C C 0.0033 0.0016 'International Tables Vol C Tables 4.2.6.8 and 6.1.1.4'
H H 0.0000 0.0000 'International Tables Vol C Tables 4.2.6.8 and 6.1.1.4'
N N 0.0061 0.0033 'International Tables Vol C Tables 4.2.6.8 and 6.1.1.4'
O O 0.0106 0.0060 'International Tables Vol C Tables 4.2.6.8 and 6.1.1.4'
S S 0.1246 0.1234 'International Tables Vol C Tables 4.2.6.8 and 6.1.1.4'

loop_
_geom_angle_atom_site_label_1
_geom_angle_atom_site_label_2
_geom_angle_atom_site_label_3
_geom_angle
_geom_angle_site_symmetry_1
_geom_angle_site_symmetry_3
C1 S1 C2 99.5(2) . .
C11 S2 C12 101.0(2) . .
C28 S3 C27 100.5(2) . .
C8 N1 C5 112.4(3) . .
C8 N1 C4 124.8(3) . .
C5 N1 C4 122.5(3) . .
C18 N2 C15 112.3(3) . .
C18 N2 C14 124.5(3) . .
C15 N2 C14 123.2(3) . .
C23 N3 C24 111.7(3) . .
C23 N3 C25 125.0(3) . .
C24 N3 C25 123.2(3) . .
S1 C1 H1A 109.5 . .
S1 C1 H1B 109.5 . .
H1A C1 H1B 109.5 . .
S1 C1 H1C 109.5 . .
H1A C1 H1C 109.5 . .
H1B C1 H1C 109.5 . .
C3 C2 S1 114.5(3) . .
C3 C2 H2A 108.6 . .
S1 C2 H2A 108.6 . .
C3 C2 H2B 108.6 . .
S1 C2 H2B 108.6 . .
H2A C2 H2B 107.6 . .
C2 C3 C4 114.4(3) . .
C2 C3 H3A 108.6 . .
C4 C3 H3A 108.6 . .
C2 C3 H3B 108.6 . .
C4 C3 H3B 108.6 . .
H3A C3 H3B 107.6 . .
N1 C4 C3 113.1(3) . .
N1 C4 H4A 109.0 . .
C3 C4 H4A 109.0 . .
N1 C4 H4B 109.0 . .
C3 C4 H4B 109.0 . .
H4A C4 H4B 107.8 . .
O1 C5 N1 126.2(4) . .
O1 C5 C6 127.8(3) . .
N1 C5 C6 106.0(3) . .
C10 C6 C7 121.9(3) . .
C10 C6 C5 130.3(3) . .
C7 C6 C5 107.8(3) . .
C10 C7 C6 122.4(3) 2_775 .
C10 C7 C8 129.7(3) 2_775 .
C6 C7 C8 107.8(3) . .
O2 C8 N1 126.2(3) . .
O2 C8 C7 128.0(3) . .
N1 C8 C7 105.8(3) . .
C6 C10 C7 115.7(3) . 2_775
C6 C10 H10 122.1 . .
C7 C10 H10 122.1 2_775 .
S2 C11 H11A 109.5 . .
S2 C11 H11B 109.5 . .
H11A C11 H11B 109.5 . .
S2 C11 H11C 109.5 . .
H11A C11 H11C 109.5 . .
H11B C11 H11C 109.5 . .
C13 C12 S2 114.7(3) . .
C13 C12 H12A 108.6 . .
S2 C12 H12A 108.6 . .
C13 C12 H12B 108.6 . .
S2 C12 H12B 108.6 . .
H12A C12 H12B 107.6 . .
C12 C13 C14 110.9(3) . .
C12 C13 H13A 109.5 . .
C14 C13 H13A 109.5 . .
C12 C13 H13B 109.5 . .
C14 C13 H13B 109.5 . .
H13A C13 H13B 108.0 . .
N2 C14 C13 112.9(3) . .
N2 C14 H14A 109.0 . .
C13 C14 H14A 109.0 . .
N2 C14 H14B 109.0 . .
C13 C14 H14B 109.0 . .
H14A C14 H14B 107.8 . .
O3 C15 N2 125.7(4) . .
O3 C15 C16 128.5(4) . .
N2 C15 C16 105.7(3) . .
C19 C16 C17 122.5(3) . .
C19 C16 C15 129.4(3) . .
C17 C16 C15 108.1(3) . .
C22 C17 C16 122.7(4) . .
C22 C17 C18 129.4(3) . .
C16 C17 C18 107.9(3) . .
O4 C18 N2 125.4(4) . .
O4 C18 C17 128.7(4) . .
N2 C18 C17 106.0(3) . .
C20 C19 C16 114.9(3) . .
C20 C19 H19 122.5 . .
C16 C19 H19 122.5 . .
C19 C20 C21 122.9(4) . .
C19 C20 C23 129.0(3) . .
C21 C20 C23 108.1(3) . .
C22 C21 C20 122.6(3) . .
C22 C21 C24 129.3(3) . .
C20 C21 C24 108.1(3) . .
C21 C22 C17 114.4(3) . .
C21 C22 H22 122.8 . .
C17 C22 H22 122.8 . .
O5 C23 N3 125.2(4) . .
O5 C23 C20 128.8(4) . .
N3 C23 C20 106.0(3) . .
O6 C24 N3 125.6(4) . .
O6 C24 C21 128.3(4) . .
N3 C24 C21 106.1(3) . .
N3 C25 C26 112.9(3) . .
N3 C25 H25A 109.0 . .
C26 C25 H25A 109.0 . .
N3 C25 H25B 109.0 . .
C26 C25 H25B 109.0 . .
H25A C25 H25B 107.8 . .
C25 C26 C27 113.0(3) . .
C25 C26 H26A 109.0 . .
C27 C26 H26A 109.0 . .
C25 C26 H26B 109.0 . .
C27 C26 H26B 109.0 . .
H26A C26 H26B 107.8 . .
C26 C27 S3 114.7(3) . .
C26 C27 H27A 108.6 . .
S3 C27 H27A 108.6 . .
C26 C27 H27B 108.6 . .
S3 C27 H27B 108.6 . .
H27A C27 H27B 107.6 . .
S3 C28 H28A 109.5 . .
S3 C28 H28B 109.5 . .
H28A C28 H28B 109.5 . .
S3 C28 H28C 109.5 . .
H28A C28 H28C 109.5 . .
H28B C28 H28C 109.5 . .

loop_
_geom_bond_atom_site_label_1
_geom_bond_atom_site_label_2
_geom_bond_distance
_geom_bond_site_symmetry_2
S1 C1 1.801(4) .
S1 C2 1.802(4) .
S2 C11 1.788(4) .
S2 C12 1.801(4) .
S3 C28 1.788(6) .
S3 C27 1.807(4) .
O1 C5 1.210(4) .
O2 C8 1.205(4) .
O3 C15 1.205(4) .
O4 C18 1.206(4) .
O5 C23 1.208(4) .
O6 C24 1.205(4) .
N1 C8 1.393(5) .
N1 C5 1.395(4) .
N1 C4 1.463(5) .
N2 C18 1.388(5) .
N2 C15 1.400(5) .
N2 C14 1.451(5) .
N3 C23 1.397(5) .
N3 C24 1.403(5) .
N3 C25 1.465(5) .
C1 H1A 0.9800 .
C1 H1B 0.9800 .
C1 H1C 0.9800 .
C2 C3 1.512(6) .
C2 H2A 0.9900 .
C2 H2B 0.9900 .
C3 C4 1.512(5) .
C3 H3A 0.9900 .
C3 H3B 0.9900 .
C4 H4A 0.9900 .
C4 H4B 0.9900 .
C5 C6 1.494(5) .
C6 C10 1.381(5) .
C6 C7 1.400(5) .
C7 C10 1.384(5) 2_775
C7 C8 1.500(5) .
C10 C7 1.384(5) 2_775
C10 H10 0.9500 .
C11 H11A 0.9800 .
C11 H11B 0.9800 .
C11 H11C 0.9800 .
C12 C13 1.517(5) .
C12 H12A 0.9900 .
C12 H12B 0.9900 .
C13 C14 1.532(5) .
C13 H13A 0.9900 .
C13 H13B 0.9900 .
C14 H14A 0.9900 .
C14 H14B 0.9900 .
C15 C16 1.487(5) .
C16 C19 1.385(5) .
C16 C17 1.395(5) .
C17 C22 1.392(5) .
C17 C18 1.492(5) .
C19 C20 1.381(5) .
C19 H19 0.9500 .
C20 C21 1.392(5) .
C20 C23 1.494(5) .
C21 C22 1.390(5) .
C21 C24 1.489(5) .
C22 H22 0.9500 .
C25 C26 1.517(5) .
C25 H25A 0.9900 .
C25 H25B 0.9900 .
C26 C27 1.517(5) .
C26 H26A 0.9900 .
C26 H26B 0.9900 .
C27 H27A 0.9900 .
C27 H27B 0.9900 .
C28 H28A 0.9800 .
C28 H28B 0.9800 .
C28 H28C 0.9800 .

loop_
_geom_torsion_atom_site_label_1
_geom_torsion_atom_site_label_2
_geom_torsion_atom_site_label_3
_geom_torsion_atom_site_label_4
_geom_torsion
_geom_torsion_site_symmetry_1
_geom_torsion_site_symmetry_4
C1 S1 C2 C3 75.2(3) . .
S1 C2 C3 C4 71.3(4) . .
C8 N1 C4 C3 -104.5(4) . .
C5 N1 C4 C3 81.9(4) . .
C2 C3 C4 N1 70.8(4) . .
C8 N1 C5 O1 178.8(4) . .
C4 N1 C5 O1 -6.8(6) . .
C8 N1 C5 C6 -1.8(4) . .
C4 N1 C5 C6 172.5(3) . .
O1 C5 C6 C10 1.3(6) . .
N1 C5 C6 C10 -178.0(4) . .
O1 C5 C6 C7 -179.4(4) . .
N1 C5 C6 C7 1.3(4) . .
C10 C6 C7 C10 0.0(6) . 2_775
C5 C6 C7 C10 -179.4(3) . 2_775
C10 C6 C7 C8 179.0(3) . .
C5 C6 C7 C8 -0.4(4) . .
C5 N1 C8 O2 -179.0(3) . .
C4 N1 C8 O2 6.9(6) . .
C5 N1 C8 C7 1.6(4) . .
C4 N1 C8 C7 -172.6(3) . .
C10 C7 C8 O2 -1.2(6) 2_775 .
C6 C7 C8 O2 179.9(4) . .
C10 C7 C8 N1 178.2(4) 2_775 .
C6 C7 C8 N1 -0.7(4) . .
C7 C6 C10 C7 0.0(6) . 2_775
C5 C6 C10 C7 179.2(3) . 2_775
C11 S2 C12 C13 -75.2(4) . .
S2 C12 C13 C14 179.0(3) . .
C18 N2 C14 C13 -104.7(4) . .
C15 N2 C14 C13 76.0(5) . .
C12 C13 C14 N2 -179.4(3) . .
C18 N2 C15 O3 -178.1(3) . .
C14 N2 C15 O3 1.3(6) . .
C18 N2 C15 C16 -0.3(4) . .
C14 N2 C15 C16 179.0(3) . .
O3 C15 C16 C19 -1.6(6) . .
N2 C15 C16 C19 -179.2(4) . .
O3 C15 C16 C17 177.6(4) . .
N2 C15 C16 C17 0.0(4) . .
C19 C16 C17 C22 0.4(5) . .
C15 C16 C17 C22 -178.9(3) . .
C19 C16 C17 C18 179.6(3) . .
C15 C16 C17 C18 0.3(4) . .
C15 N2 C18 O4 179.3(4) . .
C14 N2 C18 O4 0.0(6) . .
C15 N2 C18 C17 0.5(4) . .
C14 N2 C18 C17 -178.8(3) . .
C22 C17 C18 O4 -0.2(6) . .
C16 C17 C18 O4 -179.3(4) . .
C22 C17 C18 N2 178.6(4) . .
C16 C17 C18 N2 -0.5(4) . .
C17 C16 C19 C20 0.1(5) . .
C15 C16 C19 C20 179.2(3) . .
C16 C19 C20 C21 -0.4(5) . .
C16 C19 C20 C23 179.6(3) . .
C19 C20 C21 C22 0.2(6) . .
C23 C20 C21 C22 -179.7(3) . .
C19 C20 C21 C24 -179.4(3) . .
C23 C20 C21 C24 0.6(4) . .
C20 C21 C22 C17 0.2(5) . .
C24 C21 C22 C17 179.8(3) . .
C16 C17 C22 C21 -0.5(5) . .
C18 C17 C22 C21 -179.5(3) . .
C24 N3 C23 O5 -179.8(3) . .
C25 N3 C23 O5 -3.2(6) . .
C24 N3 C23 C20 0.1(4) . .
C25 N3 C23 C20 176.7(3) . .
C19 C20 C23 O5 -0.5(6) . .
C21 C20 C23 O5 179.5(4) . .
C19 C20 C23 N3 179.6(4) . .
C21 C20 C23 N3 -0.5(4) . .
C23 N3 C24 O6 -179.1(3) . .
C25 N3 C24 O6 4.3(6) . .
C23 N3 C24 C21 0.2(4) . .
C25 N3 C24 C21 -176.4(3) . .
C22 C21 C24 O6 -0.9(6) . .
C20 C21 C24 O6 178.7(4) . .
C22 C21 C24 N3 179.8(3) . .
C20 C21 C24 N3 -0.5(4) . .
C23 N3 C25 C26 73.0(4) . .
C24 N3 C25 C26 -110.8(4) . .
N3 C25 C26 C27 56.8(4) . .
C25 C26 C27 S3 178.6(3) . .
C28 S3 C27 C26 -74.4(4) . .
